data_1559991
loop_
_publ_author_name
'Bitter, Stefan'
'Schl\"otter, Moritz'
'Schilling, Markus'
'Krumova, Marina'
'Polarz, Sebastian'
'Winter, Rainer F.'

_publ_section_title
;
 Ferro-self-assembly: magnetic and electrochemical adaptation of a
 multiresponsive zwitterionic metalloamphiphile showing a shape-hysteresis
 effect.
;
_journal_issue 1
_journal_name_full 'Chemical science'
_journal_page_first 270
_journal_page_last 281
_journal_paper_doi 10.1039/d0sc05249c
_journal_volume 12
_journal_year 2020
_chemical_formula_moiety 'C23 H35 Fe N O3 S'
_chemical_formula_sum 'C23 H35 Fe N O3 S'
_chemical_formula_weight 461.43
_chemical_name_systematic FcNMe2SO3Heptene
_space_group_crystal_system monoclinic
_space_group_IT_number 14
_space_group_name_Hall '-P 2ybc'
_space_group_name_H-M_alt 'P 1 21/c 1'
_atom_sites_solution_hydrogens geom
_atom_sites_solution_primary dual
_audit_creation_date 2020-03-10
_audit_creation_method
;
Olex2 1.2-alpha
(compiled 2018.07.26 svn.r3523 for OlexSys, GUI svn.r5532)
;
_audit_update_record
;
2020-05-12 deposited with the CCDC.	2020-10-22 downloaded from the CCDC.
;
_cell_angle_alpha 90
_cell_angle_beta 100.496(4)
_cell_angle_gamma 90
_cell_formula_units_Z 4
_cell_length_a 26.9077(6)
_cell_length_b 7.4341(3)
_cell_length_c 11.4663(16)
_cell_measurement_reflns_used 20910
_cell_measurement_temperature 100
_cell_measurement_theta_max 29.94
_cell_measurement_theta_min 2.31
_cell_volume 2255.3(3)
_computing_cell_refinement
;
X-Area Recipe 1.33.0.0 (STOE, 2015)
;
_computing_data_collection
;
X-Area WinXpose 2.0.22.0 (STOE, 2016)
;
_computing_data_reduction
;
X-Area Integrate 1.74.2.0 (STOE, 2018)
X-Area LANA 1.75.3.0 (STOE, 2018)
;
_computing_molecular_graphics 'Olex2 (Dolomanov et al., 2009)'
_computing_publication_material 'Olex2 (Dolomanov et al., 2009)'
_computing_structure_refinement 'ShelXL (Sheldrick, 2015)'
_computing_structure_solution 'ShelXT (Sheldrick, 2015)'
_diffrn_ambient_temperature 100
_diffrn_detector_area_resol_mean 6.67
_diffrn_detector_type 'STOE Imaging Plate'
_diffrn_measured_fraction_theta_full 0.999
_diffrn_measured_fraction_theta_max 0.999
_diffrn_measurement_details
;
 260 frames, detector distance = 80 mm
;
_diffrn_measurement_device '2-circle diffractometer'
_diffrn_measurement_device_type 'STOE IPDS 2T'
_diffrn_measurement_method 'rotation method, \w scans'
_diffrn_radiation_type MoK\a
_diffrn_radiation_wavelength 0.71073
_diffrn_reflns_av_R_equivalents 0.0438
_diffrn_reflns_av_unetI/netI 0.0317
_diffrn_reflns_Laue_measured_fraction_full 0.999
_diffrn_reflns_Laue_measured_fraction_max 0.999
_diffrn_reflns_limit_h_max 34
_diffrn_reflns_limit_h_min -35
_diffrn_reflns_limit_k_max 9
_diffrn_reflns_limit_k_min -9
_diffrn_reflns_limit_l_max 15
_diffrn_reflns_limit_l_min -13
_diffrn_reflns_number 20514
_diffrn_reflns_point_group_measured_fraction_full 0.999
_diffrn_reflns_point_group_measured_fraction_max 0.999
_diffrn_reflns_theta_full 25.242
_diffrn_reflns_theta_max 27.998
_diffrn_reflns_theta_min 2.309
_exptl_absorpt_coefficient_mu 0.785
_exptl_absorpt_correction_T_max 0.9427
_exptl_absorpt_correction_T_min 0.5639
_exptl_absorpt_correction_type multi-scan
_exptl_absorpt_process_details
;
STOE LANA, absorption correction by scaling of reflection intensities.
J. Koziskova, F. Hahn, J. Richter, J. Kozisek, "Comparison of different
absorption corrections on the model structure of tetrakis(\m~2~-acetato)-
diaqua-di-copper(II)", Acta Chimica Slovaca, vol. 9, no. 2, 2016, pp. 136 - 140.
Afterwards a spherical absorption correction was performed within STOE LANA.
;
_exptl_crystal_colour orange
_exptl_crystal_colour_primary orange
_exptl_crystal_density_diffrn 1.359
_exptl_crystal_density_method 'not measured'
_exptl_crystal_description plate
_exptl_crystal_F_000 984
_exptl_crystal_recrystallization_method 'Re-crystallisation from solvent: Acetonitrile'
_exptl_crystal_size_max 0.5
_exptl_crystal_size_mid 0.333
_exptl_crystal_size_min 0.1
_refine_diff_density_max 0.348
_refine_diff_density_min -0.531
_refine_diff_density_rms 0.077
_refine_ls_extinction_coef 0.0032(4)
_refine_ls_extinction_expression Fc^*^=kFc[1+0.001xFc^2^\l^3^/sin(2\q)]^-1/4^
_refine_ls_extinction_method 'SHELXL-2018/3 (Sheldrick 2018)'
_refine_ls_goodness_of_fit_ref 1.082
_refine_ls_hydrogen_treatment constr
_refine_ls_matrix_type full
_refine_ls_number_parameters 266
_refine_ls_number_reflns 5432
_refine_ls_number_restraints 0
_refine_ls_restrained_S_all 1.082
_refine_ls_R_factor_all 0.0682
_refine_ls_R_factor_gt 0.0463
_refine_ls_shift/su_max 0.001
_refine_ls_shift/su_mean 0.000
_refine_ls_structure_factor_coef Fsqd
_refine_ls_weighting_details 'w=1/[\s^2^(Fo^2^)+(0.0400P)^2^+3.6665P] where P=(Fo^2^+2Fc^2^)/3'
_refine_ls_weighting_scheme calc
_refine_ls_wR_factor_gt 0.1012
_refine_ls_wR_factor_ref 0.1147
_reflns_Friedel_coverage 0.000
_reflns_number_gt 4253
_reflns_number_total 5432
_reflns_threshold_expression 'I > 2\s(I)'
_cod_data_source_file d0sc05249c2.cif
_cod_data_source_block fcnme2so3heptene
_cod_depositor_comments 'Adding full bibliography for 1559991.cif.'
_cod_database_code 1559991
_shelx_shelxl_version_number 2018/3
_shelx_space_group_comment
;
The symmetry employed for this shelxl refinement is uniquely defined
by the following loop, which should always be used as a source of
symmetry information in preference to the above space-group names.
They are only intended as comments.
;
_shelx_estimated_absorpt_t_max 0.926
_shelx_estimated_absorpt_t_min 0.695
_olex2_refinement_description
;
1. Fixed Uiso
 At 1.2 times of:
  All C(H) groups, All C(H,H) groups
 At 1.5 times of:
  All C(H,H,H) groups
2.a Secondary CH2 refined with riding coordinates:
 C1(H1A,H1B), C2(H2A,H2B), C3(H3A,H3B), C6(H6A,H6B), C19(H19A,H19B), C20(H20A,
 H20B), C21(H21A,H21B), C22(H22A,H22B)
2.b Aromatic/amide H refined with riding coordinates:
 C8(H8), C9(H9), C10(H10), C11(H11), C12(H12), C13(H13), C14(H14), C15(H15),
 C17(H17), C18(H18)
2.c Idealised Me refined as rotating group:
 C4(H4A,H4B,H4C), C5(H5A,H5B,H5C), C23(H23A,H23B,H23C)
;
_olex2_submission_special_instructions 'No special instructions were received'

loop_
_space_group_symop_operation_xyz
'x, y, z'
'-x, y+1/2, -z+1/2'
'-x, -y, -z'
'x, -y-1/2, z-1/2'

loop_
_atom_site_label
_atom_site_type_symbol
_atom_site_fract_x
_atom_site_fract_y
_atom_site_fract_z
_atom_site_U_iso_or_equiv
_atom_site_adp_type
_atom_site_occupancy
_atom_site_site_symmetry_order
_atom_site_calc_flag
_atom_site_refinement_flags_posn
_atom_site_refinement_flags_adp
_atom_site_refinement_flags_occupancy
_atom_site_disorder_assembly
_atom_site_disorder_group
Fe1 Fe 0.76510(2) 0.49363(5) 0.42429(3) 0.02213(11) Uani 1 1 d . . . . .
S1 S 0.42814(2) 0.23391(8) 0.00872(5) 0.01969(14) Uani 1 1 d . . . . .
O1 O 0.38298(7) 0.3400(3) 0.01170(18) 0.0301(4) Uani 1 1 d . . . . .
O2 O 0.42316(7) 0.0483(2) 0.04443(15) 0.0245(4) Uani 1 1 d . . . . .
O3 O 0.44564(7) 0.2495(3) -0.10387(15) 0.0273(4) Uani 1 1 d . . . . .
N1 N 0.62048(7) 0.2704(3) 0.21899(17) 0.0188(4) Uani 1 1 d . . . . .
C1 C 0.47625(9) 0.3293(3) 0.1183(2) 0.0217(5) Uani 1 1 d . . . . .
H1A H 0.479517 0.456274 0.101757 0.026 Uiso 1 1 calc R . . . .
H1B H 0.466555 0.318593 0.195485 0.026 Uiso 1 1 calc R . . . .
C2 C 0.52723(9) 0.2369(4) 0.1217(2) 0.0226(5) Uani 1 1 d . . . . .
H2A H 0.525583 0.113075 0.147433 0.027 Uiso 1 1 calc R . . . .
H2B H 0.535957 0.237108 0.043255 0.027 Uiso 1 1 calc R . . . .
C3 C 0.56672(9) 0.3393(3) 0.2078(2) 0.0215(5) Uani 1 1 d . . . . .
H3A H 0.557360 0.335645 0.285560 0.026 Uiso 1 1 calc R . . . .
H3B H 0.565996 0.464187 0.183109 0.026 Uiso 1 1 calc R . . . .
C4 C 0.62444(10) 0.0853(3) 0.2701(2) 0.0251(5) Uani 1 1 d . . . . .
H4A H 0.614869 0.087313 0.346785 0.038 Uiso 1 1 calc GR . . . .
H4B H 0.658639 0.043473 0.277835 0.038 Uiso 1 1 calc GR . . . .
H4C H 0.602354 0.005905 0.218664 0.038 Uiso 1 1 calc GR . . . .
C5 C 0.63615(10) 0.2669(4) 0.1003(2) 0.0237(5) Uani 1 1 d . . . . .
H5A H 0.615449 0.182725 0.049573 0.036 Uiso 1 1 calc GR . . . .
H5B H 0.670931 0.231056 0.109645 0.036 Uiso 1 1 calc GR . . . .
H5C H 0.632128 0.384625 0.065446 0.036 Uiso 1 1 calc GR . . . .
C6 C 0.65399(9) 0.4016(3) 0.3001(2) 0.0213(5) Uani 1 1 d . . . . .
H6A H 0.648243 0.522096 0.267972 0.026 Uiso 1 1 calc R . . . .
H6B H 0.644215 0.400506 0.377463 0.026 Uiso 1 1 calc R . . . .
C7 C 0.70899(9) 0.3593(3) 0.3148(2) 0.0214(5) Uani 1 1 d . . . . .
C8 C 0.73734(10) 0.2381(3) 0.3984(2) 0.0250(5) Uani 1 1 d . . . . .
H8 H 0.724631 0.168031 0.453416 0.030 Uiso 1 1 calc R . . . .
C9 C 0.78878(10) 0.2444(4) 0.3822(3) 0.0311(6) Uani 1 1 d . . . . .
H9 H 0.815464 0.178713 0.424817 0.037 Uiso 1 1 calc R . . . .
C10 C 0.79199(10) 0.3674(4) 0.2903(3) 0.0329(6) Uani 1 1 d . . . . .
H10 H 0.821220 0.396701 0.261922 0.039 Uiso 1 1 calc R . . . .
C11 C 0.74314(10) 0.4389(4) 0.2483(2) 0.0268(5) Uani 1 1 d . . . . .
H11 H 0.734838 0.523123 0.187912 0.032 Uiso 1 1 calc R . . . .
C12 C 0.76089(10) 0.7648(4) 0.4428(3) 0.0295(6) Uani 1 1 d . . . . .
H12 H 0.748272 0.845947 0.382985 0.035 Uiso 1 1 calc R . . . .
C13 C 0.73196(10) 0.6791(4) 0.5182(3) 0.0301(6) Uani 1 1 d . . . . .
H13 H 0.697542 0.693931 0.516748 0.036 Uiso 1 1 calc R . . . .
C14 C 0.76545(11) 0.5655(4) 0.5968(2) 0.0307(6) Uani 1 1 d . . . . .
H14 H 0.756631 0.492964 0.655936 0.037 Uiso 1 1 calc R . . . .
C15 C 0.81484(10) 0.5827(4) 0.5688(2) 0.0279(6) Uani 1 1 d . . . . .
H15 H 0.843646 0.522853 0.606633 0.034 Uiso 1 1 calc R . . . .
C16 C 0.81268(10) 0.7077(4) 0.4725(2) 0.0272(6) Uani 1 1 d . . . . .
C17 C 0.85159(11) 0.7639(4) 0.4070(3) 0.0317(6) Uani 1 1 d . . . . .
H17 H 0.839851 0.819558 0.334549 0.038 Uiso 1 1 calc R . . . .
C18 C 0.90180(11) 0.7470(4) 0.4362(3) 0.0331(6) Uani 1 1 d . . . . .
H18 H 0.920559 0.789444 0.381418 0.040 Uiso 1 1 calc R . . . .
C19 C 0.93095(10) 0.6672(4) 0.5474(2) 0.0308(6) Uani 1 1 d . . . . .
H19A H 0.931052 0.537339 0.539440 0.037 Uiso 1 1 calc R . . . .
H19B H 0.914041 0.696314 0.612877 0.037 Uiso 1 1 calc R . . . .
C20 C 0.98590(10) 0.7344(4) 0.5770(3) 0.0331(6) Uani 1 1 d . . . . .
H20A H 1.003023 0.703500 0.512210 0.040 Uiso 1 1 calc R . . . .
H20B H 0.985853 0.864499 0.583753 0.040 Uiso 1 1 calc R . . . .
C21 C 1.01493(10) 0.6554(4) 0.6908(3) 0.0325(6) Uani 1 1 d . . . . .
H21A H 1.016864 0.526094 0.681357 0.039 Uiso 1 1 calc R . . . .
H21B H 0.996126 0.678124 0.753873 0.039 Uiso 1 1 calc R . . . .
C22 C 1.06820(10) 0.7284(4) 0.7286(3) 0.0323(6) Uani 1 1 d . . . . .
H22A H 1.066656 0.858150 0.735840 0.039 Uiso 1 1 calc R . . . .
H22B H 1.087707 0.701265 0.667467 0.039 Uiso 1 1 calc R . . . .
C23 C 1.09503(11) 0.6499(4) 0.8458(3) 0.0345(6) Uani 1 1 d . . . . .
H23A H 1.098846 0.522350 0.837530 0.052 Uiso 1 1 calc GR . . . .
H23B H 1.075427 0.673287 0.906233 0.052 Uiso 1 1 calc GR . . . .
H23C H 1.127742 0.704398 0.867655 0.052 Uiso 1 1 calc GR . . . .

loop_
_atom_site_aniso_label
_atom_site_aniso_U_11
_atom_site_aniso_U_22
_atom_site_aniso_U_33
_atom_site_aniso_U_23
_atom_site_aniso_U_13
_atom_site_aniso_U_12
Fe1 0.02049(18) 0.01913(19) 0.02553(19) -0.00396(14) 0.00090(13) -0.00005(15)
S1 0.0226(3) 0.0161(3) 0.0197(3) -0.0009(2) 0.0021(2) -0.0006(2)
O1 0.0223(9) 0.0259(10) 0.0391(11) -0.0105(8) -0.0018(8) 0.0041(8)
O2 0.0295(9) 0.0179(9) 0.0256(9) 0.0002(7) 0.0040(7) -0.0052(7)
O3 0.0360(10) 0.0262(10) 0.0196(9) 0.0002(7) 0.0043(7) -0.0054(8)
N1 0.0218(10) 0.0169(10) 0.0173(9) 0.0004(8) 0.0029(7) -0.0013(8)
C1 0.0252(12) 0.0169(12) 0.0229(11) -0.0032(9) 0.0038(9) -0.0006(10)
C2 0.0219(11) 0.0211(12) 0.0246(12) -0.0045(10) 0.0040(9) -0.0004(10)
C3 0.0214(11) 0.0208(12) 0.0217(12) -0.0024(9) 0.0025(9) 0.0012(10)
C4 0.0287(13) 0.0159(12) 0.0283(13) 0.0041(10) -0.0012(10) -0.0033(10)
C5 0.0252(12) 0.0275(13) 0.0193(11) -0.0039(10) 0.0065(9) -0.0023(11)
C6 0.0243(12) 0.0190(12) 0.0196(11) -0.0033(9) 0.0016(9) -0.0034(10)
C7 0.0226(11) 0.0204(12) 0.0208(11) -0.0033(9) 0.0026(9) -0.0029(10)
C8 0.0264(12) 0.0158(12) 0.0308(13) -0.0023(10) -0.0003(10) -0.0012(10)
C9 0.0255(13) 0.0236(14) 0.0412(16) -0.0106(12) -0.0017(11) 0.0061(11)
C10 0.0246(13) 0.0374(16) 0.0379(15) -0.0159(13) 0.0085(11) -0.0012(12)
C11 0.0296(13) 0.0277(14) 0.0237(12) -0.0041(10) 0.0063(10) -0.0056(11)
C12 0.0286(13) 0.0179(13) 0.0387(15) -0.0056(11) -0.0025(11) 0.0029(11)
C13 0.0247(13) 0.0282(14) 0.0368(15) -0.0138(12) 0.0038(11) 0.0005(11)
C14 0.0330(14) 0.0324(15) 0.0260(13) -0.0083(11) 0.0031(11) -0.0037(12)
C15 0.0244(12) 0.0290(14) 0.0271(13) -0.0061(11) -0.0042(10) -0.0006(11)
C16 0.0258(13) 0.0205(13) 0.0340(14) -0.0062(10) 0.0019(10) -0.0021(10)
C17 0.0335(14) 0.0268(14) 0.0328(14) 0.0026(11) 0.0004(11) -0.0054(12)
C18 0.0322(14) 0.0320(15) 0.0351(15) -0.0001(12) 0.0063(12) -0.0079(12)
C19 0.0300(14) 0.0294(15) 0.0325(14) 0.0003(11) 0.0043(11) -0.0025(12)
C20 0.0260(13) 0.0367(16) 0.0365(15) -0.0017(13) 0.0053(11) -0.0010(12)
C21 0.0272(13) 0.0321(16) 0.0374(15) -0.0006(12) 0.0035(11) -0.0016(12)
C22 0.0266(13) 0.0343(16) 0.0362(15) -0.0012(12) 0.0057(11) -0.0005(12)
C23 0.0286(14) 0.0413(18) 0.0336(15) -0.0024(13) 0.0056(11) 0.0000(13)

loop_
_atom_type_symbol
_atom_type_description
_atom_type_scat_dispersion_real
_atom_type_scat_dispersion_imag
_atom_type_scat_source
C C 0.0033 0.0016 'International Tables Vol C Tables 4.2.6.8 and 6.1.1.4'
H H 0.0000 0.0000 'International Tables Vol C Tables 4.2.6.8 and 6.1.1.4'
Fe Fe 0.3463 0.8444 'International Tables Vol C Tables 4.2.6.8 and 6.1.1.4'
N N 0.0061 0.0033 'International Tables Vol C Tables 4.2.6.8 and 6.1.1.4'
O O 0.0106 0.0060 'International Tables Vol C Tables 4.2.6.8 and 6.1.1.4'
S S 0.1246 0.1234 'International Tables Vol C Tables 4.2.6.8 and 6.1.1.4'

loop_
_geom_angle_atom_site_label_1
_geom_angle_atom_site_label_2
_geom_angle_atom_site_label_3
_geom_angle
_geom_angle_site_symmetry_1
_geom_angle_site_symmetry_3
_geom_angle_publ_flag
C7 Fe1 C8 41.02(10) . . ?
C7 Fe1 C9 68.82(10) . . ?
C7 Fe1 C10 68.64(10) . . ?
C7 Fe1 C13 107.97(10) . . ?
C7 Fe1 C14 126.51(11) . . ?
C7 Fe1 C15 163.86(11) . . ?
C7 Fe1 C16 154.15(11) . . ?
C8 Fe1 C9 40.97(11) . . ?
C8 Fe1 C13 121.26(11) . . ?
C8 Fe1 C14 108.66(12) . . ?
C8 Fe1 C16 162.35(11) . . ?
C9 Fe1 C13 156.48(13) . . ?
C9 Fe1 C14 121.17(12) . . ?
C9 Fe1 C16 124.02(11) . . ?
C10 Fe1 C8 68.52(12) . . ?
C10 Fe1 C9 40.34(12) . . ?
C10 Fe1 C13 162.10(13) . . ?
C10 Fe1 C14 155.09(12) . . ?
C10 Fe1 C16 105.64(11) . . ?
C11 Fe1 C7 40.91(10) . . ?
C11 Fe1 C8 68.79(11) . . ?
C11 Fe1 C9 68.41(12) . . ?
C11 Fe1 C10 40.68(11) . . ?
C11 Fe1 C13 125.36(12) . . ?
C11 Fe1 C14 163.41(11) . . ?
C11 Fe1 C15 153.83(11) . . ?
C11 Fe1 C16 118.38(11) . . ?
C12 Fe1 C7 120.05(11) . . ?
C12 Fe1 C8 155.73(11) . . ?
C12 Fe1 C9 161.58(12) . . ?
C12 Fe1 C10 124.64(13) . . ?
C12 Fe1 C11 106.85(12) . . ?
C12 Fe1 C13 40.57(12) . . ?
C12 Fe1 C14 68.34(12) . . ?
C12 Fe1 C15 68.54(11) . . ?
C12 Fe1 C16 41.18(10) . . ?
C13 Fe1 C16 69.34(11) . . ?
C14 Fe1 C13 40.82(12) . . ?
C14 Fe1 C16 69.20(11) . . ?
C15 Fe1 C8 126.01(11) . . ?
C15 Fe1 C9 107.40(11) . . ?
C15 Fe1 C10 119.34(11) . . ?
C15 Fe1 C13 68.86(11) . . ?
C15 Fe1 C14 40.91(11) . . ?
C15 Fe1 C16 41.04(11) . . ?
O1 S1 O3 112.59(12) . . ?
O1 S1 C1 105.72(11) . . ?
O2 S1 O1 112.82(12) . . ?
O2 S1 O3 112.74(11) . . ?
O2 S1 C1 105.79(11) . . ?
O3 S1 C1 106.46(11) . . ?
C3 N1 C6 106.50(18) . . ?
C4 N1 C3 110.08(19) . . ?
C4 N1 C5 109.2(2) . . ?
C4 N1 C6 111.01(18) . . ?
C5 N1 C3 110.55(18) . . ?
C5 N1 C6 109.42(18) . . ?
S1 C1 H1A 109.2 . . ?
S1 C1 H1B 109.2 . . ?
H1A C1 H1B 107.9 . . ?
C2 C1 S1 111.88(17) . . ?
C2 C1 H1A 109.2 . . ?
C2 C1 H1B 109.2 . . ?
C1 C2 H2A 110.1 . . ?
C1 C2 H2B 110.1 . . ?
H2A C2 H2B 108.4 . . ?
C3 C2 C1 108.0(2) . . ?
C3 C2 H2A 110.1 . . ?
C3 C2 H2B 110.1 . . ?
N1 C3 H3A 108.4 . . ?
N1 C3 H3B 108.4 . . ?
C2 C3 N1 115.4(2) . . ?
C2 C3 H3A 108.4 . . ?
C2 C3 H3B 108.4 . . ?
H3A C3 H3B 107.5 . . ?
N1 C4 H4A 109.5 . . ?
N1 C4 H4B 109.5 . . ?
N1 C4 H4C 109.5 . . ?
H4A C4 H4B 109.5 . . ?
H4A C4 H4C 109.5 . . ?
H4B C4 H4C 109.5 . . ?
N1 C5 H5A 109.5 . . ?
N1 C5 H5B 109.5 . . ?
N1 C5 H5C 109.5 . . ?
H5A C5 H5B 109.5 . . ?
H5A C5 H5C 109.5 . . ?
H5B C5 H5C 109.5 . . ?
N1 C6 H6A 108.9 . . ?
N1 C6 H6B 108.9 . . ?
H6A C6 H6B 107.7 . . ?
C7 C6 N1 113.4(2) . . ?
C7 C6 H6A 108.9 . . ?
C7 C6 H6B 108.9 . . ?
C6 C7 Fe1 125.00(17) . . ?
C8 C7 Fe1 69.58(14) . . ?
C8 C7 C6 127.2(2) . . ?
C11 C7 Fe1 69.45(14) . . ?
C11 C7 C6 125.1(2) . . ?
C11 C7 C8 107.6(2) . . ?
Fe1 C8 H8 126.3 . . ?
C7 C8 Fe1 69.40(14) . . ?
C7 C8 H8 126.2 . . ?
C7 C8 C9 107.6(2) . . ?
C9 C8 Fe1 69.63(15) . . ?
C9 C8 H8 126.2 . . ?
Fe1 C9 H9 126.5 . . ?
C8 C9 Fe1 69.40(15) . . ?
C8 C9 H9 125.9 . . ?
C10 C9 Fe1 69.70(16) . . ?
C10 C9 C8 108.1(2) . . ?
C10 C9 H9 125.9 . . ?
Fe1 C10 H10 126.4 . . ?
C9 C10 Fe1 69.96(16) . . ?
C9 C10 H10 125.7 . . ?
C9 C10 C11 108.5(2) . . ?
C11 C10 Fe1 69.48(15) . . ?
C11 C10 H10 125.7 . . ?
Fe1 C11 H11 126.2 . . ?
C7 C11 Fe1 69.65(14) . . ?
C7 C11 H11 125.9 . . ?
C10 C11 Fe1 69.83(15) . . ?
C10 C11 C7 108.1(2) . . ?
C10 C11 H11 125.9 . . ?
Fe1 C12 H12 125.9 . . ?
C13 C12 Fe1 70.40(16) . . ?
C13 C12 H12 125.1 . . ?
C13 C12 C16 109.8(3) . . ?
C16 C12 Fe1 70.22(15) . . ?
C16 C12 H12 125.1 . . ?
Fe1 C13 H13 126.7 . . ?
C12 C13 Fe1 69.03(15) . . ?
C12 C13 H13 126.3 . . ?
C12 C13 C14 107.3(2) . . ?
C14 C13 Fe1 69.48(15) . . ?
C14 C13 H13 126.3 . . ?
Fe1 C14 H14 126.6 . . ?
C13 C14 Fe1 69.69(15) . . ?
C13 C14 H14 126.0 . . ?
C15 C14 Fe1 69.31(15) . . ?
C15 C14 C13 108.1(3) . . ?
C15 C14 H14 126.0 . . ?
Fe1 C15 H15 126.2 . . ?
C14 C15 Fe1 69.78(15) . . ?
C14 C15 H15 125.6 . . ?
C14 C15 C16 108.8(2) . . ?
C16 C15 Fe1 69.95(15) . . ?
C16 C15 H15 125.6 . . ?
C12 C16 Fe1 68.60(15) . . ?
C12 C16 C17 123.4(3) . . ?
C15 C16 Fe1 69.01(15) . . ?
C15 C16 C12 106.0(2) . . ?
C15 C16 C17 130.5(3) . . ?
C17 C16 Fe1 123.7(2) . . ?
C16 C17 H17 115.4 . . ?
C18 C17 C16 129.2(3) . . ?
C18 C17 H17 115.4 . . ?
C17 C18 H18 116.5 . . ?
C17 C18 C19 127.0(3) . . ?
C19 C18 H18 116.5 . . ?
C18 C19 H19A 108.9 . . ?
C18 C19 H19B 108.9 . . ?
C18 C19 C20 113.1(2) . . ?
H19A C19 H19B 107.8 . . ?
C20 C19 H19A 108.9 . . ?
C20 C19 H19B 108.9 . . ?
C19 C20 H20A 109.0 . . ?
C19 C20 H20B 109.0 . . ?
H20A C20 H20B 107.8 . . ?
C21 C20 C19 112.8(2) . . ?
C21 C20 H20A 109.0 . . ?
C21 C20 H20B 109.0 . . ?
C20 C21 H21A 108.6 . . ?
C20 C21 H21B 108.6 . . ?
C20 C21 C22 114.8(2) . . ?
H21A C21 H21B 107.5 . . ?
C22 C21 H21A 108.6 . . ?
C22 C21 H21B 108.6 . . ?
C21 C22 H22A 109.1 . . ?
C21 C22 H22B 109.1 . . ?
C21 C22 C23 112.7(2) . . ?
H22A C22 H22B 107.8 . . ?
C23 C22 H22A 109.1 . . ?
C23 C22 H22B 109.1 . . ?
C22 C23 H23A 109.5 . . ?
C22 C23 H23B 109.5 . . ?
C22 C23 H23C 109.5 . . ?
H23A C23 H23B 109.5 . . ?
H23A C23 H23C 109.5 . . ?
H23B C23 H23C 109.5 . . ?

loop_
_geom_bond_atom_site_label_1
_geom_bond_atom_site_label_2
_geom_bond_distance
_geom_bond_site_symmetry_2
_geom_bond_publ_flag
Fe1 C7 2.040(2) . ?
Fe1 C8 2.043(3) . ?
Fe1 C9 2.046(3) . ?
Fe1 C10 2.042(3) . ?
Fe1 C11 2.038(3) . ?
Fe1 C12 2.032(3) . ?
Fe1 C13 2.050(3) . ?
Fe1 C14 2.047(3) . ?
Fe1 C15 2.041(3) . ?
Fe1 C16 2.054(3) . ?
S1 O1 1.4541(19) . ?
S1 O2 1.4524(18) . ?
S1 O3 1.4571(18) . ?
S1 C1 1.779(2) . ?
N1 C3 1.518(3) . ?
N1 C4 1.492(3) . ?
N1 C5 1.497(3) . ?
N1 C6 1.525(3) . ?
C1 H1A 0.9700 . ?
C1 H1B 0.9700 . ?
C1 C2 1.528(3) . ?
C2 H2A 0.9700 . ?
C2 H2B 0.9700 . ?
C2 C3 1.517(3) . ?
C3 H3A 0.9700 . ?
C3 H3B 0.9700 . ?
C4 H4A 0.9600 . ?
C4 H4B 0.9600 . ?
C4 H4C 0.9600 . ?
C5 H5A 0.9600 . ?
C5 H5B 0.9600 . ?
C5 H5C 0.9600 . ?
C6 H6A 0.9700 . ?
C6 H6B 0.9700 . ?
C6 C7 1.492(3) . ?
C7 C8 1.431(4) . ?
C7 C11 1.425(4) . ?
C8 H8 0.9300 . ?
C8 C9 1.431(4) . ?
C9 H9 0.9300 . ?
C9 C10 1.410(4) . ?
C10 H10 0.9300 . ?
C10 C11 1.418(4) . ?
C11 H11 0.9300 . ?
C12 H12 0.9300 . ?
C12 C13 1.416(4) . ?
C12 C16 1.437(4) . ?
C13 H13 0.9300 . ?
C13 C14 1.429(4) . ?
C14 H14 0.9300 . ?
C14 C15 1.429(4) . ?
C15 H15 0.9300 . ?
C15 C16 1.436(4) . ?
C16 C17 1.457(4) . ?
C17 H17 0.9300 . ?
C17 C18 1.337(4) . ?
C18 H18 0.9300 . ?
C18 C19 1.493(4) . ?
C19 H19A 0.9700 . ?
C19 H19B 0.9700 . ?
C19 C20 1.539(4) . ?
C20 H20A 0.9700 . ?
C20 H20B 0.9700 . ?
C20 C21 1.512(4) . ?
C21 H21A 0.9700 . ?
C21 H21B 0.9700 . ?
C21 C22 1.520(4) . ?
C22 H22A 0.9700 . ?
C22 H22B 0.9700 . ?
C22 C23 1.522(4) . ?
C23 H23A 0.9600 . ?
C23 H23B 0.9600 . ?
C23 H23C 0.9600 . ?

loop_
_geom_torsion_atom_site_label_1
_geom_torsion_atom_site_label_2
_geom_torsion_atom_site_label_3
_geom_torsion_atom_site_label_4
_geom_torsion
_geom_torsion_site_symmetry_1
_geom_torsion_site_symmetry_2
_geom_torsion_site_symmetry_3
_geom_torsion_site_symmetry_4
_geom_torsion_publ_flag
Fe1 C7 C8 C9 -59.37(17) . . . . ?
Fe1 C7 C11 C10 59.45(19) . . . . ?
Fe1 C8 C9 C10 -59.15(19) . . . . ?
Fe1 C9 C10 C11 -58.96(19) . . . . ?
Fe1 C10 C11 C7 -59.34(18) . . . . ?
Fe1 C12 C13 C14 59.16(19) . . . . ?
Fe1 C12 C16 C15 -59.18(18) . . . . ?
Fe1 C12 C16 C17 117.1(3) . . . . ?
Fe1 C13 C14 C15 58.87(19) . . . . ?
Fe1 C14 C15 C16 59.26(18) . . . . ?
Fe1 C15 C16 C12 58.92(18) . . . . ?
Fe1 C15 C16 C17 -117.0(3) . . . . ?
Fe1 C16 C17 C18 -107.7(3) . . . . ?
S1 C1 C2 C3 174.07(17) . . . . ?
O1 S1 C1 C2 -177.23(18) . . . . ?
O2 S1 C1 C2 62.9(2) . . . . ?
O3 S1 C1 C2 -57.3(2) . . . . ?
N1 C6 C7 Fe1 -175.84(16) . . . . ?
N1 C6 C7 C8 -86.0(3) . . . . ?
N1 C6 C7 C11 96.0(3) . . . . ?
C1 C2 C3 N1 -177.7(2) . . . . ?
C3 N1 C6 C7 -176.5(2) . . . . ?
C4 N1 C3 C2 -64.7(3) . . . . ?
C4 N1 C6 C7 63.7(3) . . . . ?
C5 N1 C3 C2 56.1(3) . . . . ?
C5 N1 C6 C7 -57.0(3) . . . . ?
C6 N1 C3 C2 174.9(2) . . . . ?
C6 C7 C8 Fe1 -119.1(2) . . . . ?
C6 C7 C8 C9 -178.4(2) . . . . ?
C6 C7 C11 Fe1 119.0(2) . . . . ?
C6 C7 C11 C10 178.5(2) . . . . ?
C7 C8 C9 Fe1 59.23(17) . . . . ?
C7 C8 C9 C10 0.1(3) . . . . ?
C8 C7 C11 Fe1 -59.32(17) . . . . ?
C8 C7 C11 C10 0.1(3) . . . . ?
C8 C9 C10 Fe1 58.96(18) . . . . ?
C8 C9 C10 C11 0.0(3) . . . . ?
C9 C10 C11 Fe1 59.25(19) . . . . ?
C9 C10 C11 C7 -0.1(3) . . . . ?
C11 C7 C8 Fe1 59.24(18) . . . . ?
C11 C7 C8 C9 -0.1(3) . . . . ?
C12 C13 C14 Fe1 -58.87(19) . . . . ?
C12 C13 C14 C15 0.0(3) . . . . ?
C12 C16 C17 C18 167.3(3) . . . . ?
C13 C12 C16 Fe1 59.41(19) . . . . ?
C13 C12 C16 C15 0.2(3) . . . . ?
C13 C12 C16 C17 176.5(3) . . . . ?
C13 C14 C15 Fe1 -59.11(18) . . . . ?
C13 C14 C15 C16 0.1(3) . . . . ?
C14 C15 C16 Fe1 -59.15(19) . . . . ?
C14 C15 C16 C12 -0.2(3) . . . . ?
C14 C15 C16 C17 -176.2(3) . . . . ?
C15 C16 C17 C18 -17.4(5) . . . . ?
C16 C12 C13 Fe1 -59.30(19) . . . . ?
C16 C12 C13 C14 -0.1(3) . . . . ?
C16 C17 C18 C19 -1.4(5) . . . . ?
C17 C18 C19 C20 -156.6(3) . . . . ?
C18 C19 C20 C21 179.0(2) . . . . ?
C19 C20 C21 C22 -175.6(2) . . . . ?
C20 C21 C22 C23 177.8(3) . . . . ?
